data_7023865
loop_
_publ_author_name
'Maia, Pedro I da S'
'Nguyen, Hung Huy'
'Hagenbach, Adelheid'
'Bergemann, Silke'
'Gust, Ronald'
'Deflon, Victor M.'
'Abram, Ulrich'

_publ_section_title
;
 Rhenium mixed-ligand complexes with S,N,S-tridentate
 thiosemicarbazone/thiosemicarbazide ligands.
;
_journal_issue 14
_journal_name_full 'Dalton transactions (Cambridge, England : 2003)'
_journal_page_first 5111
_journal_page_last 5121
_journal_paper_doi 10.1039/c3dt32950j
_journal_volume 42
_journal_year 2013
_chemical_formula_moiety 'C39 H42 N7 O2 Re S3'
_chemical_formula_sum 'C39 H42 N7 O2 Re S3'
_chemical_formula_weight 923.18
_chemical_name_common '[ReO(L4)(Ph2btu)]'
_chemical_name_systematic
;
?
;
_space_group_IT_number 2
_symmetry_cell_setting triclinic
_symmetry_space_group_name_Hall '-P 1'
_symmetry_space_group_name_H-M 'P -1'
_atom_sites_solution_hydrogens geom
_atom_sites_solution_primary direct
_atom_sites_solution_secondary difmap
_audit_creation_method SHELXL-97
_cell_angle_alpha 93.909(6)
_cell_angle_beta 99.602(7)
_cell_angle_gamma 93.003(6)
_cell_formula_units_Z 2
_cell_length_a 8.2241(7)
_cell_length_b 11.7497(8)
_cell_length_c 20.5128(17)
_cell_measurement_reflns_used 13623
_cell_measurement_temperature 200(2)
_cell_measurement_theta_max 29.58
_cell_measurement_theta_min 2.54
_cell_volume 1945.7(3)
_computing_cell_refinement 'STOE X-AREA'
_computing_data_collection 'STOE X-AREA'
_computing_data_reduction 'STOE X-RED'
_computing_molecular_graphics 'Ortep-3 for Windows (Farrugia, 1997)'
_computing_publication_material 'WinGX publication routines (Farrugia, 1999)'
_computing_structure_refinement 'SHELXL-97 (Sheldrick, 1997)'
_computing_structure_solution 'SHELXS-97 (Sheldrick, 1997)'
_diffrn_ambient_temperature 200(2)
_diffrn_detector_area_resol_mean 6.67
_diffrn_measured_fraction_theta_full 0.976
_diffrn_measured_fraction_theta_max 0.976
_diffrn_measurement_device_type 'STOE IPDS 2T'
_diffrn_measurement_method 'rotation method'
_diffrn_radiation_monochromator graphite
_diffrn_radiation_source 'fine-focus sealed tube'
_diffrn_radiation_type MoK\a
_diffrn_radiation_wavelength 0.71073
_diffrn_reflns_av_R_equivalents 0.0922
_diffrn_reflns_av_sigmaI/netI 0.1238
_diffrn_reflns_limit_h_max 10
_diffrn_reflns_limit_h_min -11
_diffrn_reflns_limit_k_max 16
_diffrn_reflns_limit_k_min -14
_diffrn_reflns_limit_l_max 28
_diffrn_reflns_limit_l_min -28
_diffrn_reflns_number 20481
_diffrn_reflns_theta_full 29.30
_diffrn_reflns_theta_max 29.30
_diffrn_reflns_theta_min 1.94
_exptl_absorpt_coefficient_mu 3.328
_exptl_absorpt_correction_type none
_exptl_crystal_colour brown
_exptl_crystal_density_diffrn 1.576
_exptl_crystal_density_method 'not measured'
_exptl_crystal_description plate
_exptl_crystal_F_000 928
_exptl_crystal_size_max 0.160
_exptl_crystal_size_mid 0.100
_exptl_crystal_size_min 0.040
_refine_diff_density_max 1.842
_refine_diff_density_min -1.641
_refine_diff_density_rms 0.282
_refine_ls_extinction_coef 0.0194(8)
_refine_ls_extinction_expression Fc^*^=kFc[1+0.001xFc^2^\l^3^/sin(2\q)]^-1/4^
_refine_ls_extinction_method SHELXL
_refine_ls_goodness_of_fit_ref 0.979
_refine_ls_hydrogen_treatment constr
_refine_ls_matrix_type full
_refine_ls_number_parameters 472
_refine_ls_number_reflns 10390
_refine_ls_number_restraints 0
_refine_ls_restrained_S_all 0.979
_refine_ls_R_factor_all 0.1017
_refine_ls_R_factor_gt 0.0569
_refine_ls_shift/su_max 0.001
_refine_ls_shift/su_mean 0.000
_refine_ls_structure_factor_coef Fsqd
_refine_ls_weighting_details 'calc w=1/[\s^2^(Fo^2^)+(0.0669P)^2^+0.0000P] where P=(Fo^2^+2Fc^2^)/3'
_refine_ls_weighting_scheme calc
_refine_ls_wR_factor_gt 0.1196
_refine_ls_wR_factor_ref 0.1430
_reflns_number_gt 6647
_reflns_number_total 10390
_reflns_threshold_expression >2sigma(I)
_cod_data_source_file c3dt32950j.txt
_cod_data_source_block pireol4tu
_cod_original_sg_symbol_H-M P-1
_cod_database_code 7023865

loop_
_symmetry_equiv_pos_as_xyz
'x, y, z'
'-x, -y, -z'

loop_
_atom_site_label
_atom_site_type_symbol
_atom_site_fract_x
_atom_site_fract_y
_atom_site_fract_z
_atom_site_U_iso_or_equiv
_atom_site_adp_type
_atom_site_occupancy
_atom_site_symmetry_multiplicity
_atom_site_calc_flag
_atom_site_refinement_flags
Re1 Re 0.78256(4) 0.87013(3) 0.722993(16) 0.03648(12) Uani 1 1 d .
S1 S 1.0563(3) 0.8779(2) 0.70330(10) 0.0500(5) Uani 1 1 d .
S2 S 0.5339(2) 0.79603(17) 0.74716(10) 0.0441(4) Uani 1 1 d .
S3 S 0.7204(3) 0.79850(19) 0.60833(10) 0.0524(5) Uani 1 1 d .
O1 O 0.7327(7) 1.0051(5) 0.7138(3) 0.0558(15) Uani 1 1 d .
O2 O 0.8324(6) 0.6868(4) 0.7298(2) 0.0381(11) Uani 1 1 d .
N1 N 1.1323(9) 0.9425(6) 0.8353(3) 0.0506(17) Uani 1 1 d .
N2 N 0.8564(8) 0.8700(6) 0.8230(3) 0.0431(14) Uani 1 1 d .
N3 N 0.7434(9) 0.8308(6) 0.8643(3) 0.0484(16) Uani 1 1 d .
N4 N 0.4779(9) 0.7632(7) 0.8685(4) 0.0540(18) Uani 1 1 d .
N6 N 0.6361(8) 0.5890(5) 0.6472(3) 0.0418(14) Uani 1 1 d .
N5 N 1.2831(10) 1.0304(7) 0.7673(4) 0.064(2) Uani 1 1 d .
N7 N 0.4424(7) 0.6635(5) 0.5725(3) 0.0402(14) Uani 1 1 d .
C1 C 1.1586(9) 0.9562(7) 0.7743(4) 0.0453(18) Uani 1 1 d .
C2 C 1.0095(10) 0.8875(7) 0.8556(4) 0.0467(18) Uani 1 1 d .
C3 C 0.5960(10) 0.7971(7) 0.8330(4) 0.0455(18) Uani 1 1 d .
C6 C 0.7573(8) 0.5975(6) 0.6982(3) 0.0366(15) Uani 1 1 d .
C7 C 0.5897(9) 0.6765(7) 0.6120(4) 0.0418(16) Uani 1 1 d .
C21 C 1.0568(10) 0.8529(8) 0.9259(4) 0.0502(19) Uani 1 1 d .
C22 C 1.0223(12) 0.7435(9) 0.9416(5) 0.058(2) Uani 1 1 d .
H22 H 0.9604 0.6909 0.9099 0.069 Uiso 1 1 calc R
C23 C 1.0796(14) 0.7116(11) 1.0043(6) 0.077(3) Uani 1 1 d .
H23 H 1.0588 0.6369 1.0145 0.092 Uiso 1 1 calc R
C24 C 1.1682(16) 0.7902(14) 1.0525(6) 0.086(4) Uani 1 1 d .
H24 H 1.2055 0.7691 1.0951 0.104 Uiso 1 1 calc R
C25 C 1.1995(15) 0.8986(12) 1.0365(5) 0.078(3) Uani 1 1 d .
H25 H 1.2585 0.9521 1.0684 0.093 Uiso 1 1 calc R
C26 C 1.1452(12) 0.9300(9) 0.9738(4) 0.060(2) Uani 1 1 d .
H26 H 1.1684 1.0044 0.9636 0.072 Uiso 1 1 calc R
C41 C 0.5194(14) 0.7651(11) 0.9409(5) 0.077(3) Uani 1 1 d .
H41A H 0.4176 0.7712 0.9586 0.092 Uiso 1 1 calc R
H41B H 0.5884 0.8342 0.9566 0.092 Uiso 1 1 calc R
C42 C 0.604(2) 0.6678(15) 0.9698(6) 0.102(4) Uani 1 1 d .
H42A H 0.5469 0.6423 1.0043 0.123 Uiso 1 1 calc R
H42B H 0.7153 0.6951 0.9907 0.123 Uiso 1 1 calc R
C43 C 0.6165(16) 0.5650(12) 0.9218(7) 0.089(4) Uani 1 1 d .
H43A H 0.6856 0.5893 0.8907 0.107 Uiso 1 1 calc R
H43B H 0.6746 0.5082 0.9471 0.107 Uiso 1 1 calc R
C44 C 0.4594(18) 0.5061(12) 0.8819(8) 0.107(5) Uani 1 1 d .
H44A H 0.4820 0.4289 0.8679 0.128 Uiso 1 1 calc R
H44B H 0.3771 0.5007 0.9106 0.128 Uiso 1 1 calc R
C45 C 0.3875(13) 0.5648(10) 0.8214(6) 0.073(3) Uani 1 1 d .
H45A H 0.4681 0.5680 0.7919 0.088 Uiso 1 1 calc R
H45B H 0.2909 0.5191 0.7980 0.088 Uiso 1 1 calc R
C46 C 0.3385(11) 0.6841(9) 0.8367(5) 0.063(3) Uani 1 1 d .
H46A H 0.2874 0.7138 0.7957 0.076 Uiso 1 1 calc R
H46B H 0.2567 0.6808 0.8656 0.076 Uiso 1 1 calc R
C51 C 1.3248(11) 1.0555(8) 0.7033(5) 0.058(2) Uani 1 1 d .
H51A H 1.3042 0.9859 0.6742 0.070 Uiso 1 1 calc R
H51B H 1.4424 1.0763 0.7096 0.070 Uiso 1 1 calc R
C52 C 1.235(2) 1.1483(14) 0.6687(10) 0.126(6) Uani 1 1 d .
H52A H 1.1187 1.1274 0.6597 0.190 Uiso 1 1 calc R
H52B H 1.2740 1.1584 0.6278 0.190 Uiso 1 1 calc R
H52C H 1.2554 1.2184 0.6965 0.190 Uiso 1 1 calc R
C53 C 1.4021(17) 1.0808(13) 0.8292(7) 0.098(4) Uani 1 1 d .
H53A H 1.4184 1.0241 0.8615 0.117 Uiso 1 1 calc R
H53B H 1.5085 1.1021 0.8174 0.117 Uiso 1 1 calc R
C54 C 1.337(3) 1.1775(15) 0.8568(11) 0.143(7) Uani 1 1 d .
H54A H 1.3309 1.2362 0.8262 0.214 Uiso 1 1 calc R
H54B H 1.4075 1.2052 0.8975 0.214 Uiso 1 1 calc R
H54C H 1.2285 1.1573 0.8654 0.214 Uiso 1 1 calc R
C61 C 0.8075(10) 0.4856(6) 0.7236(4) 0.0409(16) Uani 1 1 d .
C62 C 0.9220(10) 0.4852(7) 0.7831(4) 0.052(2) Uani 1 1 d .
H62 H 0.9660 0.5539 0.8060 0.062 Uiso 1 1 calc R
C63 C 0.9688(12) 0.3829(8) 0.8074(5) 0.060(2) Uani 1 1 d .
H63 H 1.0464 0.3832 0.8460 0.072 Uiso 1 1 calc R
C64 C 0.9025(14) 0.2818(8) 0.7753(6) 0.070(3) Uani 1 1 d .
H64 H 0.9327 0.2130 0.7922 0.084 Uiso 1 1 calc R
C65 C 0.7901(15) 0.2824(8) 0.7175(6) 0.075(3) Uani 1 1 d .
H65 H 0.7465 0.2135 0.6948 0.090 Uiso 1 1 calc R
C66 C 0.7411(13) 0.3842(8) 0.6928(5) 0.062(2) Uani 1 1 d .
H66 H 0.6618 0.3829 0.6547 0.074 Uiso 1 1 calc R
C71 C 0.3295(9) 0.5659(6) 0.5738(4) 0.0403(16) Uani 1 1 d .
C72 C 0.2698(11) 0.5447(8) 0.6315(4) 0.053(2) Uani 1 1 d .
H72 H 0.3066 0.5914 0.6702 0.064 Uiso 1 1 calc R
C73 C 0.1558(12) 0.4543(9) 0.6313(5) 0.060(2) Uani 1 1 d .
H73 H 0.1162 0.4388 0.6699 0.072 Uiso 1 1 calc R
C74 C 0.1001(11) 0.3859(8) 0.5723(6) 0.063(3) Uani 1 1 d .
H74 H 0.0225 0.3251 0.5716 0.076 Uiso 1 1 calc R
C75 C 0.1590(11) 0.4078(8) 0.5160(5) 0.057(2) Uani 1 1 d .
H75 H 0.1216 0.3619 0.4770 0.069 Uiso 1 1 calc R
C76 C 0.2744(10) 0.4982(7) 0.5164(4) 0.0469(18) Uani 1 1 d .
H76 H 0.3145 0.5129 0.4778 0.056 Uiso 1 1 calc R
C81 C 0.3751(10) 0.7531(6) 0.5324(4) 0.0414(16) Uani 1 1 d .
C82 C 0.2388(13) 0.8023(8) 0.5492(5) 0.059(2) Uani 1 1 d .
H82 H 0.1922 0.7789 0.5848 0.071 Uiso 1 1 calc R
C83 C 0.1715(15) 0.8884(9) 0.5115(6) 0.076(3) Uani 1 1 d .
H83 H 0.0792 0.9229 0.5222 0.091 Uiso 1 1 calc R
C84 C 0.2384(16) 0.9220(9) 0.4599(6) 0.078(3) Uani 1 1 d .
H84 H 0.1916 0.9792 0.4353 0.094 Uiso 1 1 calc R
C85 C 0.3728(14) 0.8736(10) 0.4435(5) 0.071(3) Uani 1 1 d .
H85 H 0.4186 0.8985 0.4081 0.085 Uiso 1 1 calc R
C86 C 0.4433(12) 0.7869(8) 0.4791(4) 0.056(2) Uani 1 1 d .
H86 H 0.5344 0.7523 0.4673 0.068 Uiso 1 1 calc R

loop_
_atom_site_aniso_label
_atom_site_aniso_U_11
_atom_site_aniso_U_22
_atom_site_aniso_U_33
_atom_site_aniso_U_23
_atom_site_aniso_U_13
_atom_site_aniso_U_12
Re1 0.03908(17) 0.02905(16) 0.04090(17) 0.00626(10) 0.00581(10) -0.00295(9)
S1 0.0471(11) 0.0546(12) 0.0480(11) -0.0055(9) 0.0154(8) -0.0122(9)
S2 0.0418(9) 0.0361(10) 0.0549(11) 0.0083(8) 0.0095(8) -0.0029(7)
S3 0.0662(13) 0.0486(12) 0.0385(10) 0.0095(9) 0.0018(9) -0.0184(10)
O1 0.061(3) 0.043(3) 0.064(4) 0.016(3) 0.008(3) 0.000(3)
O2 0.043(3) 0.030(3) 0.040(3) 0.002(2) 0.004(2) -0.001(2)
N1 0.054(4) 0.050(4) 0.045(4) 0.002(3) 0.008(3) -0.012(3)
N2 0.051(4) 0.039(4) 0.039(3) 0.003(3) 0.007(3) -0.006(3)
N3 0.054(4) 0.045(4) 0.048(4) 0.004(3) 0.015(3) -0.001(3)
N4 0.052(4) 0.061(5) 0.052(4) 0.006(3) 0.020(3) -0.005(3)
N6 0.049(3) 0.033(3) 0.040(3) 0.002(3) 0.000(3) -0.004(3)
N5 0.063(5) 0.071(5) 0.052(4) -0.003(4) 0.010(3) -0.033(4)
N7 0.044(3) 0.038(3) 0.037(3) 0.008(3) 0.003(3) -0.003(3)
C1 0.045(4) 0.040(4) 0.049(4) 0.005(3) 0.003(3) -0.006(3)
C2 0.058(5) 0.042(4) 0.041(4) -0.001(3) 0.014(3) -0.001(3)
C3 0.049(4) 0.039(4) 0.052(5) 0.003(3) 0.018(4) 0.003(3)
C6 0.040(4) 0.032(4) 0.038(4) 0.001(3) 0.007(3) -0.002(3)
C7 0.046(4) 0.040(4) 0.036(4) -0.001(3) 0.002(3) -0.003(3)
C21 0.051(4) 0.057(5) 0.041(4) -0.004(4) 0.005(3) 0.004(4)
C22 0.058(5) 0.065(6) 0.053(5) 0.012(4) 0.015(4) -0.003(4)
C23 0.079(7) 0.079(8) 0.083(8) 0.034(6) 0.031(6) 0.012(6)
C24 0.089(8) 0.124(12) 0.053(6) 0.025(7) 0.019(6) 0.025(8)
C25 0.086(7) 0.097(9) 0.046(5) -0.009(6) 0.003(5) 0.004(6)
C26 0.073(6) 0.062(6) 0.044(5) -0.006(4) 0.009(4) 0.005(5)
C41 0.068(6) 0.095(9) 0.073(7) 0.006(6) 0.033(5) -0.012(6)
C42 0.123(11) 0.128(13) 0.057(7) 0.025(8) 0.006(7) 0.021(9)
C43 0.086(8) 0.099(10) 0.084(8) 0.038(8) 0.004(6) 0.007(7)
C44 0.111(10) 0.078(9) 0.124(11) 0.041(8) -0.006(9) -0.024(8)
C45 0.070(6) 0.068(7) 0.078(7) 0.023(6) 0.007(5) -0.019(5)
C46 0.049(5) 0.079(7) 0.064(6) 0.014(5) 0.018(4) -0.014(4)
C51 0.057(5) 0.055(5) 0.064(6) 0.011(4) 0.020(4) -0.011(4)
C52 0.138(13) 0.096(11) 0.176(17) 0.065(11) 0.078(12) 0.048(10)
C53 0.099(9) 0.084(9) 0.113(10) -0.004(8) 0.041(8) -0.022(7)
C54 0.148(16) 0.083(11) 0.20(2) -0.003(13) 0.039(14) -0.005(11)
C61 0.052(4) 0.030(4) 0.040(4) 0.005(3) 0.005(3) 0.001(3)
C62 0.054(5) 0.040(4) 0.059(5) 0.007(4) 0.003(4) -0.003(4)
C63 0.072(6) 0.057(6) 0.047(5) 0.010(4) -0.006(4) 0.008(4)
C64 0.082(7) 0.041(5) 0.087(7) 0.021(5) 0.004(6) 0.011(5)
C65 0.100(8) 0.033(5) 0.085(7) 0.005(5) -0.001(6) -0.002(5)
C66 0.080(6) 0.037(5) 0.061(5) 0.005(4) -0.008(5) -0.005(4)
C71 0.038(4) 0.032(4) 0.050(4) 0.008(3) 0.002(3) 0.003(3)
C72 0.060(5) 0.055(5) 0.044(4) 0.005(4) 0.006(4) -0.011(4)
C73 0.062(5) 0.065(6) 0.054(5) 0.012(4) 0.013(4) -0.014(4)
C74 0.048(5) 0.045(5) 0.094(7) 0.016(5) 0.002(5) -0.004(4)
C75 0.049(5) 0.046(5) 0.071(6) -0.010(4) -0.001(4) 0.002(4)
C76 0.047(4) 0.041(4) 0.052(5) 0.000(4) 0.006(3) 0.000(3)
C81 0.053(4) 0.034(4) 0.035(4) 0.005(3) 0.004(3) 0.001(3)
C82 0.081(6) 0.047(5) 0.054(5) 0.012(4) 0.017(5) 0.012(4)
C83 0.093(8) 0.053(6) 0.090(8) 0.025(6) 0.027(6) 0.030(5)
C84 0.103(9) 0.052(6) 0.079(7) 0.029(5) 0.004(6) 0.005(6)
C85 0.077(7) 0.078(7) 0.055(6) 0.020(5) 0.007(5) -0.015(6)
C86 0.065(5) 0.062(6) 0.042(4) 0.016(4) 0.004(4) 0.002(4)

loop_
_atom_type_symbol
_atom_type_description
_atom_type_scat_dispersion_real
_atom_type_scat_dispersion_imag
_atom_type_scat_source
C C 0.0033 0.0016 'International Tables Vol C Tables 4.2.6.8 and 6.1.1.4'
H H 0.0000 0.0000 'International Tables Vol C Tables 4.2.6.8 and 6.1.1.4'
N N 0.0061 0.0033 'International Tables Vol C Tables 4.2.6.8 and 6.1.1.4'
O O 0.0106 0.0060 'International Tables Vol C Tables 4.2.6.8 and 6.1.1.4'
Re Re -1.0185 7.2310 'International Tables Vol C Tables 4.2.6.8 and 6.1.1.4'
S S 0.1246 0.1234 'International Tables Vol C Tables 4.2.6.8 and 6.1.1.4'

loop_
_geom_angle_atom_site_label_1
_geom_angle_atom_site_label_2
_geom_angle_atom_site_label_3
_geom_angle
O1 Re1 N2 102.7(3)
O1 Re1 O2 175.8(2)
N2 Re1 O2 80.5(2)
O1 Re1 S2 98.6(2)
N2 Re1 S2 83.03(18)
O2 Re1 S2 78.97(13)
O1 Re1 S1 101.7(2)
N2 Re1 S1 92.47(19)
O2 Re1 S1 80.77(14)
S2 Re1 S1 159.71(8)
O1 Re1 S3 98.4(2)
N2 Re1 S3 158.9(2)
O2 Re1 S3 78.43(14)
S2 Re1 S3 93.82(7)
S1 Re1 S3 83.25(8)
C1 S1 Re1 101.4(3)
C3 S2 Re1 97.2(3)
C7 S3 Re1 101.6(3)
C6 O2 Re1 130.8(5)
C2 N1 C1 129.9(7)
C2 N2 N3 112.4(6)
C2 N2 Re1 126.4(5)
N3 N2 Re1 120.5(5)
C3 N3 N2 115.0(6)
C3 N4 C41 119.5(7)
C3 N4 C46 119.9(7)
C41 N4 C46 116.1(7)
C6 N6 C7 123.5(6)
C1 N5 C51 123.5(7)
C1 N5 C53 119.1(8)
C51 N5 C53 117.0(7)
C7 N7 C71 121.8(6)
C7 N7 C81 122.6(6)
C71 N7 C81 115.1(6)
N1 C1 N5 117.4(7)
N1 C1 S1 125.2(6)
N5 C1 S1 117.1(6)
N1 C2 N2 126.2(7)
N1 C2 C21 112.2(7)
N2 C2 C21 121.4(7)
N3 C3 N4 119.3(8)
N3 C3 S2 124.3(6)
N4 C3 S2 116.4(6)
O2 C6 N6 128.9(7)
O2 C6 C61 116.4(6)
N6 C6 C61 114.7(6)
N6 C7 N7 116.9(6)
N6 C7 S3 123.3(6)
N7 C7 S3 119.4(6)
C26 C21 C22 119.2(8)
C26 C21 C2 119.5(8)
C22 C21 C2 121.2(8)
C21 C22 C23 119.9(10)
C21 C22 H22 120.0
C23 C22 H22 120.0
C22 C23 C24 120.5(11)
C22 C23 H23 119.7
C24 C23 H23 119.7
C25 C24 C23 118.8(10)
C25 C24 H24 120.6
C23 C24 H24 120.6
C24 C25 C26 120.8(11)
C24 C25 H25 119.6
C26 C25 H25 119.6
C25 C26 C21 120.8(10)
C25 C26 H26 119.6
C21 C26 H26 119.6
N4 C41 C42 118.1(11)
N4 C41 H41A 107.8
C42 C41 H41A 107.8
N4 C41 H41B 107.8
C42 C41 H41B 107.8
H41A C41 H41B 107.1
C41 C42 C43 116.3(10)
C41 C42 H42A 108.2
C43 C42 H42A 108.2
C41 C42 H42B 108.2
C43 C42 H42B 108.2
H42A C42 H42B 107.4
C44 C43 C42 119.0(14)
C44 C43 H43A 107.6
C42 C43 H43A 107.6
C44 C43 H43B 107.6
C42 C43 H43B 107.6
H43A C43 H43B 107.0
C45 C44 C43 114.8(10)
C45 C44 H44A 108.6
C43 C44 H44A 108.6
C45 C44 H44B 108.6
C43 C44 H44B 108.6
H44A C44 H44B 107.5
C46 C45 C44 113.9(11)
C46 C45 H45A 108.8
C44 C45 H45A 108.8
C46 C45 H45B 108.8
C44 C45 H45B 108.8
H45A C45 H45B 107.7
N4 C46 C45 113.6(8)
N4 C46 H46A 108.9
C45 C46 H46A 108.9
N4 C46 H46B 108.9
C45 C46 H46B 108.9
H46A C46 H46B 107.7
N5 C51 C52 116.8(10)
N5 C51 H51A 108.1
C52 C51 H51A 108.1
N5 C51 H51B 108.1
C52 C51 H51B 108.1
H51A C51 H51B 107.3
C51 C52 H52A 109.5
C51 C52 H52B 109.5
H52A C52 H52B 109.5
C51 C52 H52C 109.5
H52A C52 H52C 109.5
H52B C52 H52C 109.5
C54 C53 N5 109.7(15)
C54 C53 H53A 109.7
N5 C53 H53A 109.7
C54 C53 H53B 109.7
N5 C53 H53B 109.7
H53A C53 H53B 108.2
C53 C54 H54A 109.5
C53 C54 H54B 109.5
H54A C54 H54B 109.5
C53 C54 H54C 109.5
H54A C54 H54C 109.5
H54B C54 H54C 109.5
C66 C61 C62 118.5(8)
C66 C61 C6 122.1(7)
C62 C61 C6 119.4(7)
C63 C62 C61 120.2(8)
C63 C62 H62 119.9
C61 C62 H62 119.9
C64 C63 C62 120.5(9)
C64 C63 H63 119.7
C62 C63 H63 119.7
C63 C64 C65 119.2(9)
C63 C64 H64 120.4
C65 C64 H64 120.4
C64 C65 C66 120.9(9)
C64 C65 H65 119.5
C66 C65 H65 119.5
C61 C66 C65 120.6(9)
C61 C66 H66 119.7
C65 C66 H66 119.7
C76 C71 C72 120.4(7)
C76 C71 N7 119.2(7)
C72 C71 N7 120.3(7)
C73 C72 C71 119.7(8)
C73 C72 H72 120.1
C71 C72 H72 120.1
C72 C73 C74 119.3(8)
C72 C73 H73 120.3
C74 C73 H73 120.3
C75 C74 C73 120.4(8)
C75 C74 H74 119.8
C73 C74 H74 119.8
C74 C75 C76 120.3(9)
C74 C75 H75 119.9
C76 C75 H75 119.9
C71 C76 C75 119.9(8)
C71 C76 H76 120.0
C75 C76 H76 120.0
C82 C81 C86 120.8(8)
C82 C81 N7 117.2(7)
C86 C81 N7 122.0(8)
C81 C82 C83 118.4(9)
C81 C82 H82 120.8
C83 C82 H82 120.8
C84 C83 C82 120.8(11)
C84 C83 H83 119.6
C82 C83 H83 119.6
C83 C84 C85 120.8(10)
C83 C84 H84 119.6
C85 C84 H84 119.6
C84 C85 C86 120.6(9)
C84 C85 H85 119.7
C86 C85 H85 119.7
C81 C86 C85 118.6(10)
C81 C86 H86 120.7
C85 C86 H86 120.7

loop_
_geom_bond_atom_site_label_1
_geom_bond_atom_site_label_2
_geom_bond_distance
Re1 O1 1.674(6)
Re1 N2 2.040(6)
Re1 O2 2.223(5)
Re1 S2 2.3226(18)
Re1 S1 2.351(2)
Re1 S3 2.405(2)
S1 C1 1.733(8)
S2 C3 1.750(9)
S3 C7 1.760(7)
O2 C6 1.267(8)
N1 C2 1.311(10)
N1 C1 1.323(10)
N2 C2 1.322(10)
N2 N3 1.437(9)
N3 C3 1.302(11)
N4 C3 1.366(10)
N4 C41 1.466(13)
N4 C46 1.470(12)
N6 C6 1.314(9)
N6 C7 1.332(10)
N5 C1 1.342(10)
N5 C51 1.456(11)
N5 C53 1.530(16)
N7 C7 1.336(9)
N7 C71 1.441(9)
N7 C81 1.454(9)
C2 C21 1.519(11)
C6 C61 1.500(10)
C21 C26 1.373(12)
C21 C22 1.374(13)
C22 C23 1.378(14)
C22 H22 0.9300
C23 C24 1.388(18)
C23 H23 0.9300
C24 C25 1.359(18)
C24 H24 0.9300
C25 C26 1.371(14)
C25 H25 0.9300
C26 H26 0.9300
C41 C42 1.477(19)
C41 H41A 0.9700
C41 H41B 0.9700
C42 C43 1.52(2)
C42 H42A 0.9700
C42 H42B 0.9700
C43 C44 1.515(17)
C43 H43A 0.9700
C43 H43B 0.9700
C44 C45 1.511(16)
C44 H44A 0.9700
C44 H44B 0.9700
C45 C46 1.505(16)
C45 H45A 0.9700
C45 H45B 0.9700
C46 H46A 0.9700
C46 H46B 0.9700
C51 C52 1.500(17)
C51 H51A 0.9700
C51 H51B 0.9700
C52 H52A 0.9600
C52 H52B 0.9600
C52 H52C 0.9600
C53 C54 1.41(2)
C53 H53A 0.9700
C53 H53B 0.9700
C54 H54A 0.9600
C54 H54B 0.9600
C54 H54C 0.9600
C61 C66 1.353(12)
C61 C62 1.412(11)
C62 C63 1.381(12)
C62 H62 0.9300
C63 C64 1.359(14)
C63 H63 0.9300
C64 C65 1.377(15)
C64 H64 0.9300
C65 C66 1.384(14)
C65 H65 0.9300
C66 H66 0.9300
C71 C76 1.371(11)
C71 C72 1.389(11)
C72 C73 1.380(12)
C72 H72 0.9300
C73 C74 1.402(14)
C73 H73 0.9300
C74 C75 1.359(14)
C74 H74 0.9300
C75 C76 1.386(12)
C75 H75 0.9300
C76 H76 0.9300
C81 C82 1.371(13)
C81 C86 1.381(11)
C82 C83 1.397(13)
C82 H82 0.9300
C83 C84 1.343(15)
C83 H83 0.9300
C84 C85 1.350(17)
C84 H84 0.9300
C85 C86 1.389(14)
C85 H85 0.9300
C86 H86 0.9300
